data_7110641
loop_
_publ_author_name
'Lackmann, J\"org'
'Hauptmann, Ralf'
'Wei\&sgr\"aber, Stefan'
'Henkel, Gerald'

_publ_section_title
;
 [NBnMe3]2[Fe2Cu4(SePri)8Cl2] and [NBnMe3]2[Fe3Cu(SePri)6Cl3], novel
 heterometallic chalcogenolate complexes with dodecahedral and octahedral
 selenium cages
;
_journal_issue 19
_journal_name_full 'Chemical Communications'
_journal_page_first 1995
_journal_paper_doi 10.1039/a905134a
_journal_year 1999
_chemical_formula_sum 'C44 H88 Cl2 Cu4 Fe2 N2 Se8'
_chemical_formula_weight 1713.60
_space_group_IT_number 9
_symmetry_cell_setting monoclinic
_symmetry_space_group_name_Hall 'C -2yc'
_symmetry_space_group_name_H-M 'C 1 c 1'
_atom_sites_solution_hydrogens geom
_atom_sites_solution_primary direct
_atom_sites_solution_secondary difmap
_cell_angle_alpha 90.00
_cell_angle_beta 105.29(1)
_cell_angle_gamma 90.00
_cell_formula_units_Z 4
_cell_length_a 14.832(2)
_cell_length_b 16.450(3)
_cell_length_c 26.524(4)
_cell_measurement_reflns_used 18
_cell_measurement_temperature 150
_cell_measurement_theta_max 20
_cell_measurement_theta_min 10
_cell_volume 6242.4(17)
_computing_structure_refinement 'SHELXL-93 (Sheldrick, 1993)'
_computing_structure_solution 'SHELXS-86 (Sheldrick, 1990)'
_diffrn_ambient_temperature 150
_diffrn_measurement_method '\w scans'
_diffrn_radiation_monochromator graphite
_diffrn_radiation_source 'fine-focus rotating anode tube'
_diffrn_radiation_type MoK\a
_diffrn_radiation_wavelength 0.71073
_diffrn_reflns_av_R_equivalents 0.0826
_diffrn_reflns_av_sigmaI/netI 0.1330
_diffrn_reflns_limit_h_max 14
_diffrn_reflns_limit_h_min -18
_diffrn_reflns_limit_k_max 20
_diffrn_reflns_limit_k_min 0
_diffrn_reflns_limit_l_max 0
_diffrn_reflns_limit_l_min -33
_diffrn_reflns_theta_max 24.00
_diffrn_reflns_theta_min 2.19
_exptl_absorpt_coefficient_mu 5.575
_exptl_absorpt_correction_T_max 0.997
_exptl_absorpt_correction_T_min 0.484
_exptl_absorpt_correction_type psi-scan
_refine_diff_density_max 1.046
_refine_diff_density_min -0.987
_refine_diff_density_rms 0.178
_refine_ls_abs_structure_details 'Flack H D (1983), Acta Cryst. A39, 876-881'
_refine_ls_abs_structure_Flack 0.15(4)
_refine_ls_goodness_of_fit_all 1.012
_refine_ls_hydrogen_treatment mixed
_refine_ls_matrix_type full
_refine_ls_number_parameters 372
_refine_ls_number_reflns 4815
_refine_ls_R_factor_obs 0.0714
_refine_ls_shift/esd_max 0.000
_refine_ls_shift/esd_mean 0.000
_refine_ls_structure_factor_coef Fsqd
_refine_ls_weighting_details 'w=1/[\s^2^(Fo^2^)+(0.0663P)^2^+91.3564P], P=(Fo^2^+2Fc^2^)/3'
_refine_ls_weighting_scheme calc
_refine_ls_wR_factor_all 0.1879
_reflns_number_observed 3187
_reflns_number_total 4815
_reflns_observed_criterion >2sigma(I)
_cod_data_source_file 905134asup1.cif
_cod_data_source_block (2)
_cod_depositor_comments
;
The following automatic conversions were performed:

'_refine_ls_weighting_scheme' value 'calc
w=1/[\s^2^(Fo^2^)+(0.0663P)^2^+91.3564P], P=(Fo^2^+2Fc^2^)/3' was
changed to 'calc'. New tag '_refine_ls_weighting_details' was
created. The value of the new tag was set to
'w=1/[\s^2^(Fo^2^)+(0.0663P)^2^+91.3564P], P=(Fo^2^+2Fc^2^)/3'.

Automatic conversion script
Id: cif_fix_values 3143 2015-03-26 13:38:13Z robertas 
;
_cod_original_sg_symbol_H-M 'C c'
_cod_database_code 7110641

loop_
_symmetry_equiv_pos_as_xyz
'x, y, z'
'x, -y, z+1/2'
'x+1/2, y+1/2, z'
'x+1/2, -y+1/2, z+1/2'

loop_
_atom_site_aniso_label
_atom_site_aniso_U_11
_atom_site_aniso_U_22
_atom_site_aniso_U_33
_atom_site_aniso_U_23
_atom_site_aniso_U_13
_atom_site_aniso_U_12
Cl1 0.038(4) 0.104(6) 0.033(4) -0.004(4) -0.007(3) -0.002(4)
Cl2 0.054(4) 0.054(4) 0.057(5) 0.010(4) 0.010(4) 0.007(4)
Cu1 0.053(2) 0.052(2) 0.042(2) -0.003(2) 0.007(2) -0.010(2)
Cu2 0.045(2) 0.047(2) 0.049(2) 0.002(2) 0.002(2) -0.005(2)
Cu3 0.042(2) 0.046(2) 0.046(2) -0.004(2) 0.005(2) -0.005(2)
Cu4 0.047(2) 0.044(2) 0.047(2) 0.002(2) 0.006(2) 0.000(2)
Fe1 0.045(2) 0.078(3) 0.036(2) -0.003(2) 0.003(2) 0.002(2)
Fe2 0.044(2) 0.049(2) 0.043(2) -0.004(2) 0.008(2) -0.005(2)
Se1 0.042(2) 0.066(2) 0.040(2) -0.0107(15) 0.0049(13) -0.0166(15)
Se2 0.055(2) 0.064(2) 0.046(2) -0.011(2) 0.0075(15) -0.005(2)
Se3 0.048(2) 0.067(2) 0.042(2) -0.0043(15) 0.0020(15) 0.007(2)
Se4 0.055(2) 0.049(2) 0.041(2) -0.0046(14) 0.0081(14) -0.0116(14)
Se5 0.0357(15) 0.048(2) 0.049(2) -0.0091(14) 0.0017(13) -0.0016(13)
Se6 0.0391(15) 0.050(2) 0.038(2) -0.0009(14) 0.0012(12) -0.0021(13)
Se7 0.043(2) 0.046(2) 0.040(2) -0.0027(14) -0.0035(13) -0.0077(14)
Se8 0.039(2) 0.052(2) 0.049(2) 0.0033(15) 0.0099(14) -0.0039(13)
C30 0.050(20) 0.071(24) 0.100(31) -0.021(22) 0.005(20) -0.003(17)
C31 0.081(26) 0.072(25) 0.076(28) -0.013(21) -0.013(22) 0.027(20)
C32 0.049(21) 0.051(22) 0.188(52) 0.000(29) 0.001(27) 0.021(17)
C33 0.071(25) 0.079(27) 0.107(34) -0.036(25) 0.032(24) 0.016(20)
C34 0.035(16) 0.085(25) 0.060(23) -0.016(19) 0.000(15) -0.016(16)
C29 0.037(15) 0.034(14) 0.054(19) 0.008(14) -0.008(13) 0.014(12)
C40 0.167(51) 0.053(27) 0.377(104) 0.040(43) 0.170(62) 0.001(31)
C41 0.176(62) 0.116(46) 0.236(81) -0.050(50) 0.083(60) -0.036(46)
C42 0.086(31) 0.106(37) 0.206(58) 0.108(40) -0.018(34) -0.067(28)
C43 0.116(37) 0.120(41) 0.075(31) 0.024(28) -0.012(27) -0.034(31)
C44 0.161(48) 0.126(40) 0.046(26) -0.003(26) -0.022(28) -0.010(39)
C39 0.053(20) 0.074(25) 0.115(33) 0.026(23) 0.027(21) 0.043(19)

loop_
_atom_site_label
_atom_site_type_symbol
_atom_site_fract_x
_atom_site_fract_y
_atom_site_fract_z
_atom_site_U_iso_or_equiv
_atom_site_thermal_displace_type
_atom_site_occupancy
_atom_site_calc_flag
_atom_site_refinement_flags
Cl1 Cl 0.7748(5) 0.3471(6) 0.7226(3) 0.061(2) Uani 1 d .
Cl2 Cl 0.4422(6) 0.5965(5) 0.3493(3) 0.056(2) Uani 1 d .
Cu1 Cu 0.5459(3) 0.4467(2) 0.5690(2) 0.0499(9) Uani 1 d .
Cu2 Cu 0.4418(3) 0.2992(2) 0.5628(2) 0.0489(9) Uani 1 d .
Cu3 Cu 0.3909(3) 0.4240(2) 0.4929(2) 0.0458(9) Uani 1 d .
Cu4 Cu 0.5535(3) 0.3367(2) 0.4869(2) 0.0469(9) Uani 1 d .
Fe1 Fe 0.6414(4) 0.3598(3) 0.6551(2) 0.0545(12) Uani 1 d .
Fe2 Fe 0.4495(4) 0.4920(2) 0.4078(2) 0.0461(10) Uani 1 d .
Se1 Se 0.6732(3) 0.3489(2) 0.5689(2) 0.0504(8) Uani 1 d D
C1 C 0.7762(13) 0.4211(12) 0.5588(16) 0.103(14) Uiso 1 d D
H1A H 0.7613(13) 0.4133(12) 0.5216(16) 0.143(22) Uiso 1 d R
C2 C 0.8661(18) 0.3776(18) 0.5703(16) 0.095(13) Uiso 1 d D
H2A H 0.9169(18) 0.4111(18) 0.5665(16) 0.143(22) Uiso 1 d R
H2B H 0.8806(18) 0.3558(18) 0.6051(16) 0.143(22) Uiso 1 d R
H2C H 0.8570(18) 0.3338(18) 0.5456(16) 0.143(22) Uiso 1 d R
C3 C 0.7901(30) 0.5089(15) 0.5686(28) 0.248(40) Uiso 1 d D
H3A H 0.8443(30) 0.5377(15) 0.5648(28) 0.143(22) Uiso 1 d R
H3B H 0.7388(30) 0.5186(15) 0.5385(28) 0.143(22) Uiso 1 d R
H3C H 0.7739(30) 0.5276(15) 0.5993(28) 0.143(22) Uiso 1 d R
Se2 Se 0.5410(3) 0.4796(2) 0.6571(2) 0.0562(9) Uani 1 d D
C4 C 0.6290(17) 0.5743(12) 0.6754(11) 0.105(14) Uiso 1 d D
H4A H 0.6919(17) 0.5584(12) 0.6771(11) 0.143(22) Uiso 1 d R
C5 C 0.6251(25) 0.6056(21) 0.7268(10) 0.082(11) Uiso 1 d D
H5A H 0.6662(25) 0.6503(21) 0.7399(10) 0.143(22) Uiso 1 d R
H5B H 0.5614(25) 0.6235(21) 0.7200(10) 0.143(22) Uiso 1 d R
H5C H 0.6361(25) 0.5629(21) 0.7524(10) 0.143(22) Uiso 1 d R
C6 C 0.6170(41) 0.6402(24) 0.6366(13) 0.192(30) Uiso 1 d D
H6A H 0.6651(41) 0.6809(24) 0.6439(13) 0.143(22) Uiso 1 d R
H6B H 0.6000(41) 0.6279(24) 0.5999(13) 0.143(22) Uiso 1 d R
H6C H 0.5633(41) 0.6601(24) 0.6465(13) 0.143(22) Uiso 1 d R
Se3 Se 0.5311(3) 0.2459(2) 0.6458(2) 0.0541(8) Uani 1 d D
C7 C 0.4567(12) 0.2775(14) 0.6960(7) 0.075(10) Uiso 1 d D
H7A H 0.4433(12) 0.3346(14) 0.6945(7) 0.143(22) Uiso 1 d R
C8 C 0.3701(16) 0.2290(20) 0.6841(13) 0.087(12) Uiso 1 d D
H8A H 0.3334(16) 0.2424(20) 0.7078(13) 0.143(22) Uiso 1 d R
H8B H 0.3348(16) 0.2403(20) 0.6489(13) 0.143(22) Uiso 1 d R
H8C H 0.3861(16) 0.1723(20) 0.6873(13) 0.143(22) Uiso 1 d R
C9 C 0.5165(19) 0.2587(22) 0.7485(10) 0.087(12) Uiso 1 d D
H9A H 0.4848(19) 0.2730(22) 0.7744(10) 0.143(22) Uiso 1 d R
H9B H 0.5264(19) 0.2010(22) 0.7490(10) 0.143(22) Uiso 1 d R
H9C H 0.5758(19) 0.2860(22) 0.7559(10) 0.143(22) Uiso 1 d R
Se4 Se 0.5000 0.5417(2) 0.5000 0.0489(8) Uani 1 d D
C10 C 0.4158(17) 0.6316(14) 0.5112(13) 0.131(19) Uiso 1 d D
H10A H 0.4624(17) 0.6705(14) 0.5279(13) 0.143(22) Uiso 1 d R
C11 C 0.3625(25) 0.6192(26) 0.5502(13) 0.112(15) Uiso 1 d D
H11A H 0.3198(25) 0.6629(26) 0.5507(13) 0.143(22) Uiso 1 d R
H11B H 0.3300(25) 0.5682(26) 0.5482(13) 0.143(22) Uiso 1 d R
H11C H 0.4127(25) 0.6206(26) 0.5816(13) 0.143(22) Uiso 1 d R
C12 C 0.3593(29) 0.6738(31) 0.4646(14) 0.154(22) Uiso 1 d D
H12A H 0.3163(29) 0.7133(31) 0.4715(14) 0.143(22) Uiso 1 d R
H12B H 0.4104(29) 0.7012(31) 0.4560(14) 0.143(22) Uiso 1 d R
H12C H 0.3277(29) 0.6401(31) 0.4358(14) 0.143(22) Uiso 1 d R
Se5 Se 0.3132(3) 0.4040(2) 0.4012(2) 0.0461(7) Uani 1 d D
C13 C 0.1972(9) 0.4719(10) 0.3909(9) 0.044(7) Uiso 1 d D
H13A H 0.1959(9) 0.4907(10) 0.4250(9) 0.143(22) Uiso 1 d R
C14 C 0.1925(21) 0.5453(15) 0.3585(13) 0.090(12) Uiso 1 d D
H14A H 0.1344(21) 0.5726(15) 0.3563(13) 0.143(22) Uiso 1 d R
H14B H 0.2435(21) 0.5808(15) 0.3743(13) 0.143(22) Uiso 1 d R
H14C H 0.1961(21) 0.5306(15) 0.3241(13) 0.143(22) Uiso 1 d R
C15 C 0.1135(19) 0.4209(17) 0.3721(14) 0.088(12) Uiso 1 d D
H15A H 0.0561(19) 0.4509(17) 0.3659(14) 0.143(22) Uiso 1 d R
H15B H 0.1164(19) 0.3936(17) 0.3406(14) 0.143(22) Uiso 1 d R
H15C H 0.1160(19) 0.3814(17) 0.3991(14) 0.143(22) Uiso 1 d R
Se6 Se 0.5850(3) 0.4015(2) 0.4145(2) 0.0442(7) Uani 1 d D
C16 C 0.5582(12) 0.3278(11) 0.3519(6) 0.051(7) Uiso 1 d D
H16A H 0.5498(12) 0.3614(11) 0.3214(6) 0.143(22) Uiso 1 d R
C17 C 0.6417(13) 0.2775(18) 0.3549(15) 0.087(12) Uiso 1 d D
H17A H 0.6309(13) 0.2422(18) 0.3252(15) 0.143(22) Uiso 1 d R
H17B H 0.6955(13) 0.3108(18) 0.3564(15) 0.143(22) Uiso 1 d R
H17C H 0.6523(13) 0.2456(18) 0.3862(15) 0.143(22) Uiso 1 d R
C18 C 0.4738(14) 0.2772(20) 0.3447(18) 0.113(16) Uiso 1 d D
H18A H 0.4654(14) 0.2456(20) 0.3134(18) 0.143(22) Uiso 1 d R
H18B H 0.4831(14) 0.2415(20) 0.3743(18) 0.143(22) Uiso 1 d R
H18C H 0.4193(14) 0.3100(20) 0.3424(18) 0.143(22) Uiso 1 d R
Se7 Se 0.4592(3) 0.2223(2) 0.4914(2) 0.0459(7) Uani 1 d D
C19 C 0.5602(10) 0.1427(9) 0.5243(8) 0.053(8) Uiso 1 d D
H19A H 0.6042(10) 0.1675(9) 0.5534(8) 0.143(22) Uiso 1 d R
C20 C 0.5126(18) 0.0751(15) 0.5432(11) 0.067(9) Uiso 1 d D
H20A H 0.5577(18) 0.0351(15) 0.5600(11) 0.143(22) Uiso 1 d R
H20B H 0.4799(18) 0.0947(15) 0.5675(11) 0.143(22) Uiso 1 d R
H20C H 0.4689(18) 0.0511(15) 0.5137(11) 0.143(22) Uiso 1 d R
C21 C 0.6103(20) 0.1141(17) 0.4865(11) 0.067(9) Uiso 1 d D
H21A H 0.6580(20) 0.0761(17) 0.5032(11) 0.143(22) Uiso 1 d R
H21B H 0.5657(20) 0.0875(17) 0.4585(11) 0.143(22) Uiso 1 d R
H21C H 0.6380(20) 0.1588(17) 0.4729(11) 0.143(22) Uiso 1 d R
Se8 Se 0.3163(3) 0.3923(2) 0.5594(2) 0.0469(8) Uani 1 d D
C22 C 0.2121(13) 0.3222(13) 0.5179(10) 0.070(9) Uiso 1 d D
H22A H 0.2170(13) 0.3179(13) 0.4826(10) 0.143(22) Uiso 1 d R
C23 C 0.2144(24) 0.2379(16) 0.5369(15) 0.094(13) Uiso 1 d D
H23A H 0.1667(24) 0.2035(16) 0.5160(15) 0.143(22) Uiso 1 d R
H23B H 0.2744(24) 0.2131(16) 0.5409(15) 0.143(22) Uiso 1 d R
H23C H 0.2033(24) 0.2454(16) 0.5706(15) 0.143(22) Uiso 1 d R
C24 C 0.1221(24) 0.3615(21) 0.5159(19) 0.127(18) Uiso 1 d D
H24A H 0.0682(24) 0.3334(21) 0.4953(19) 0.143(22) Uiso 1 d R
H24B H 0.1199(24) 0.3626(21) 0.5518(19) 0.143(22) Uiso 1 d R
H24C H 0.1225(24) 0.4162(21) 0.5033(19) 0.143(22) Uiso 1 d R
N1 N 0.2419(10) 0.1119(9) 0.3677(6) 0.046(6) Uiso 1 d D
C25 C 0.1696(15) 0.0684(14) 0.3267(9) 0.042(7) Uiso 1 d D
H25A H 0.1080(15) 0.0842(14) 0.3281(9) 0.054(24) Uiso 1 d R
H25B H 0.1781(15) 0.0823(14) 0.2931(9) 0.054(24) Uiso 1 d R
H25C H 0.1769(15) 0.0108(14) 0.3319(9) 0.054(24) Uiso 1 d R
C26 C 0.2253(21) 0.2014(10) 0.3612(12) 0.059(8) Uiso 1 d D
H26A H 0.2703(21) 0.2306(10) 0.3877(12) 0.054(24) Uiso 1 d R
H26B H 0.2322(21) 0.2159(10) 0.3274(12) 0.054(24) Uiso 1 d R
H26C H 0.1634(21) 0.2151(10) 0.3632(12) 0.054(24) Uiso 1 d R
C27 C 0.2291(21) 0.0887(18) 0.4199(8) 0.059(8) Uiso 1 d D
H27A H 0.2745(21) 0.1163(18) 0.4471(8) 0.054(24) Uiso 1 d R
H27B H 0.1674(21) 0.1030(18) 0.4219(8) 0.054(24) Uiso 1 d R
H27C H 0.2376(21) 0.0311(18) 0.4242(8) 0.054(24) Uiso 1 d R
C28 C 0.3393(13) 0.0884(10) 0.3678(13) 0.060(8) Uiso 1 d D
H28A H 0.3821(13) 0.1078(10) 0.3993(13) 0.054(24) Uiso 1 d R
H28B H 0.3535(13) 0.1163(10) 0.3391(13) 0.054(24) Uiso 1 d R
C30 C 0.3828(14) -0.0458(12) 0.4090(7) 0.076(11) Uani 1 d G
C31 C 0.4006(15) -0.1285(12) 0.4068(9) 0.083(13) Uani 1 d G
C32 C 0.3931(15) -0.1657(8) 0.3588(12) 0.102(17) Uani 1 d G
C33 C 0.3677(14) -0.1202(14) 0.3131(9) 0.084(12) Uani 1 d G
C34 C 0.3498(14) -0.0375(13) 0.3153(7) 0.063(9) Uani 1 d G
C29 C 0.3573(13) -0.0003(8) 0.3633(8) 0.045(7) Uani 1 d GD
H30 H 0.3880(21) -0.0200(18) 0.4424(7) 0.075(46) Uiso 1 calc G
H31 H 0.4183(22) -0.1601(17) 0.4385(11) 0.075(46) Uiso 1 d G
H32 H 0.4055(22) -0.2231(9) 0.3572(16) 0.075(46) Uiso 1 d G
H33 H 0.3624(22) -0.1460(20) 0.2797(11) 0.075(46) Uiso 1 d G
H34 H 0.3321(21) -0.0060(18) 0.2836(8) 0.075(46) Uiso 1 d G
N2 N 0.7832(12) 0.0821(11) 0.7048(7) 0.075(8) Uiso 1 d D
C35 C 0.8371(24) 0.1387(20) 0.6796(15) 0.094(12) Uiso 1 d D
H35A H 0.7961(24) 0.1805(20) 0.6614(15) 0.168(61) Uiso 1 d R
H35B H 0.8862(24) 0.1629(20) 0.7064(15) 0.168(61) Uiso 1 d R
H35C H 0.8637(24) 0.1100(20) 0.6555(15) 0.168(61) Uiso 1 d R
C36 C 0.7403(21) 0.1255(18) 0.7422(11) 0.066(9) Uiso 1 d D
H36A H 0.6983(21) 0.1666(18) 0.7240(11) 0.168(61) Uiso 1 d R
H36B H 0.7065(21) 0.0870(18) 0.7575(11) 0.168(61) Uiso 1 d R
H36C H 0.7885(21) 0.1503(18) 0.7693(11) 0.168(61) Uiso 1 d R
C37 C 0.8491(26) 0.0196(21) 0.7347(16) 0.113(15) Uiso 1 d D
H37A H 0.8961(26) 0.0440(21) 0.7625(16) 0.168(61) Uiso 1 d R
H37B H 0.8150(26) -0.0200(21) 0.7489(16) 0.168(61) Uiso 1 d R
H37C H 0.8783(26) -0.0065(21) 0.7107(16) 0.168(61) Uiso 1 d R
C38 C 0.7091(17) 0.0424(16) 0.6627(9) 0.063(9) Uiso 1 d D
H38A H 0.7408(17) 0.0113(16) 0.6420(9) 0.168(61) Uiso 1 d R
H38B H 0.6730(17) 0.0834(16) 0.6404(9) 0.168(61) Uiso 1 d R
C40 C 0.6698(20) -0.0988(16) 0.6852(14) 0.181(32) Uani 1 d G
C41 C 0.6113(25) -0.1532(11) 0.7013(15) 0.171(28) Uani 1 d G
C42 C 0.5303(21) -0.1255(19) 0.7126(12) 0.143(27) Uani 1 d G
C43 C 0.5078(16) -0.0433(21) 0.7078(10) 0.111(17) Uani 1 d G
C44 C 0.5662(18) 0.0111(13) 0.6917(10) 0.120(18) Uani 1 d G
C39 C 0.6473(17) -0.0166(14) 0.6804(12) 0.080(12) Uani 1 d GD
H40 H 0.7260(26) -0.1180(24) 0.6774(21) 0.204(108) Uiso 1 calc G
H41 H 0.6270(36) -0.2102(12) 0.7047(22) 0.204(108) Uiso 1 d G
H42 H 0.4897(28) -0.1633(26) 0.7238(18) 0.204(108) Uiso 1 d G
H43 H 0.4515(20) -0.0241(30) 0.7157(16) 0.204(108) Uiso 1 d G
H44 H 0.5506(27) 0.0681(14) 0.6884(16) 0.204(108) Uiso 1 d G

loop_
_geom_angle_atom_site_label_1
_geom_angle_atom_site_label_2
_geom_angle_atom_site_label_3
_geom_angle
Se4 Cu1 Se2 121.6(2)
Se4 Cu1 Se1 119.4(2)
Se2 Cu1 Se1 111.3(2)
Se4 Cu1 Cu3 59.34(12)
Se2 Cu1 Cu3 121.7(2)
Se1 Cu1 Cu3 114.5(2)
Se4 Cu1 Fe1 165.0(2)
Se2 Cu1 Fe1 56.93(14)
Se1 Cu1 Fe1 55.81(14)
Cu3 Cu1 Fe1 135.4(2)
Se4 Cu1 Cu2 118.4(2)
Se2 Cu1 Cu2 95.3(2)
Se1 Cu1 Cu2 81.31(14)
Cu3 Cu1 Cu2 59.37(12)
Fe1 Cu1 Cu2 76.04(15)
Se4 Cu1 Cu4 83.65(15)
Se2 Cu1 Cu4 153.6(2)
Se1 Cu1 Cu4 53.50(12)
Cu3 Cu1 Cu4 62.07(13)
Fe1 Cu1 Cu4 100.9(2)
Cu2 Cu1 Cu4 63.07(13)
Se7 Cu2 Se8 124.4(2)
Se7 Cu2 Se3 112.9(2)
Se8 Cu2 Se3 120.0(2)
Se7 Cu2 Cu3 85.8(2)
Se8 Cu2 Cu3 54.66(13)
Se3 Cu2 Cu3 151.3(2)
Se7 Cu2 Cu1 109.4(2)
Se8 Cu2 Cu1 82.04(14)
Se3 Cu2 Cu1 95.59(15)
Cu3 Cu2 Cu1 56.66(12)
Se7 Cu2 Cu4 50.95(12)
Se8 Cu2 Cu4 114.0(2)
Se3 Cu2 Cu4 114.9(2)
Cu3 Cu2 Cu4 59.46(13)
Cu1 Cu2 Cu4 58.45(12)
Se8 Cu3 Se5 121.7(2)
Se8 Cu3 Se4 122.2(2)
Se5 Cu3 Se4 107.9(2)
Se8 Cu3 Cu1 86.9(2)
Se5 Cu3 Cu1 150.4(2)
Se4 Cu3 Cu1 54.56(12)
Se8 Cu3 Cu2 55.36(13)
Se5 Cu3 Cu2 123.5(2)
Se4 Cu3 Cu2 118.21(15)
Cu1 Cu3 Cu2 63.97(13)
Se8 Cu3 Cu4 119.9(2)
Se5 Cu3 Cu4 93.5(2)
Se4 Cu3 Cu4 81.57(14)
Cu1 Cu3 Cu4 62.42(13)
Cu2 Cu3 Cu4 64.68(13)
Se8 Cu3 Fe2 166.7(2)
Se5 Cu3 Fe2 54.72(13)
Se4 Cu3 Fe2 55.18(13)
Cu1 Cu3 Fe2 99.4(2)
Cu2 Cu3 Fe2 138.0(2)
Cu4 Cu3 Fe2 73.38(14)
Se6 Cu4 Se7 130.5(2)
Se6 Cu4 Se1 116.0(2)
Se7 Cu4 Se1 108.9(2)
Se6 Cu4 Cu3 99.9(2)
Se7 Cu4 Cu3 82.99(15)
Se1 Cu4 Cu3 109.8(2)
Se6 Cu4 Cu1 113.1(2)
Se7 Cu4 Cu1 108.9(2)
Se1 Cu4 Cu1 55.34(13)
Cu3 Cu4 Cu1 55.51(12)
Se6 Cu4 Cu2 155.5(2)
Se7 Cu4 Cu2 50.38(12)
Se1 Cu4 Cu2 79.53(14)
Cu3 Cu4 Cu2 55.85(12)
Cu1 Cu4 Cu2 58.48(13)
Cl1 Fe1 Se3 114.9(3)
Cl1 Fe1 Se1 112.4(3)
Se3 Fe1 Se1 97.9(2)
Cl1 Fe1 Se2 117.0(3)
Se3 Fe1 Se2 102.7(2)
Se1 Fe1 Se2 110.0(2)
Cl1 Fe1 Cu1 147.4(3)
Se3 Fe1 Cu1 97.5(2)
Se1 Fe1 Cu1 56.60(14)
Se2 Fe1 Cu1 54.77(14)
Cl2 Fe2 Se5 120.0(3)
Cl2 Fe2 Se6 113.0(3)
Se5 Fe2 Se6 106.8(2)
Cl2 Fe2 Se4 111.4(3)
Se5 Fe2 Se4 107.0(2)
Se6 Fe2 Se4 95.7(2)
Cl2 Fe2 Cu3 149.0(3)
Se5 Fe2 Cu3 53.73(13)
Se6 Fe2 Cu3 96.8(2)
Se4 Fe2 Cu3 55.20(13)
C1 Se1 Cu4 109.4(11)
C1 Se1 Fe1 114.8(12)
Cu4 Se1 Fe1 124.4(2)
C1 Se1 Cu1 102.9(7)
Cu4 Se1 Cu1 71.16(14)
Fe1 Se1 Cu1 67.6(2)
C3 C1 C2 111.3(8)
C3 C1 Se1 129.2(30)
C2 C1 Se1 111.4(18)
C4 Se2 Cu1 103.0(8)
C4 Se2 Fe1 105.4(8)
Cu1 Se2 Fe1 68.3(2)
C6 C4 C5 111.3(8)
C6 C4 Se2 116.8(27)
C5 C4 Se2 108.3(19)
C7 Se3 Cu2 104.2(6)
C7 Se3 Fe1 101.8(7)
Cu2 Se3 Fe1 90.3(2)
C8 C7 C9 111.3(8)
C8 C7 Se3 108.6(18)
C9 C7 Se3 105.8(19)
C10 Se4 Cu1 115.8(10)
C10 Se4 Fe2 110.4(10)
Cu1 Se4 Fe2 119.5(2)
C10 Se4 Cu3 99.5(9)
Cu1 Se4 Cu3 66.11(14)
Fe2 Se4 Cu3 69.62(15)
C11 C10 C12 111.3(8)
C11 C10 Se4 118.2(24)
C12 C10 Se4 117.5(26)
C13 Se5 Cu3 102.9(6)
C13 Se5 Fe2 110.0(6)
Cu3 Se5 Fe2 71.55(15)
C14 C13 C15 111.3(8)
C14 C13 Se5 116.2(17)
C15 C13 Se5 110.2(17)
C16 Se6 Cu4 111.3(7)
C16 Se6 Fe2 108.9(5)
Cu4 Se6 Fe2 89.9(2)
C18 C16 C17 111.3(8)
C18 C16 Se6 115.1(21)
C17 C16 Se6 108.3(17)
C19 Se7 Cu2 103.2(6)
C19 Se7 Cu4 99.1(6)
Cu2 Se7 Cu4 78.7(2)
C21 C19 C20 111.3(8)
C21 C19 Se7 111.4(16)
C20 C19 Se7 105.7(14)
C22 Se8 Cu3 99.2(8)
C22 Se8 Cu2 97.5(8)
Cu3 Se8 Cu2 69.98(15)
C24 C22 C23 111.3(8)
C24 C22 Se8 109.0(23)
C23 C22 Se8 114.1(20)
C26 N1 C28 112.7(17)
C26 N1 C27 107.5(20)
C28 N1 C27 106.9(19)
C26 N1 C25 108.8(18)
C28 N1 C25 112.6(18)
C27 N1 C25 108.1(19)
N1 C28 C29 116.5(17)
C31 C30 C29 120.0
C30 C31 C32 120.0
C33 C32 C31 120.0
C32 C33 C34 120.0
C29 C34 C33 120.0
C34 C29 C30 120.0
C34 C29 C28 122.1(19)
C30 C29 C28 117.9(19)
C35 N2 C38 108.3(20)
C35 N2 C36 111.8(23)
C38 N2 C36 110.3(21)
C35 N2 C37 108.3(25)
C38 N2 C37 110.2(24)
C36 N2 C37 108.0(25)
C39 C38 N2 116.1(21)
C41 C40 C39 120.0
C42 C41 C40 120.0
C41 C42 C43 120.0
C42 C43 C44 120.0
C39 C44 C43 120.0
C44 C39 C40 120.0
C44 C39 C38 119.5(22)
C40 C39 C38 120.5(22)

loop_
_geom_bond_atom_site_label_1
_geom_bond_atom_site_label_2
_geom_bond_distance
Cl1 Fe1 2.302(7)
Cl2 Fe2 2.300(9)
Cu1 Se4 2.367(5)
Cu1 Se2 2.416(5)
Cu1 Se1 2.482(5)
Cu1 Cu3 2.656(5)
Cu1 Fe1 2.749(6)
Cu1 Cu2 2.857(5)
Cu1 Cu4 2.856(5)
Cu2 Se7 2.347(5)
Cu2 Se8 2.395(5)
Cu2 Se3 2.416(5)
Cu2 Cu3 2.736(5)
Cu2 Cu4 2.988(5)
Cu3 Se8 2.375(5)
Cu3 Se5 2.424(4)
Cu3 Se4 2.499(4)
Cu3 Cu4 2.847(5)
Cu3 Fe2 2.853(6)
Cu4 Se6 2.350(5)
Cu4 Se7 2.367(4)
Cu4 Se1 2.426(4)
Fe1 Se3 2.457(6)
Fe1 Se1 2.459(6)
Fe1 Se2 2.479(6)
Fe2 Se5 2.455(5)
Fe2 Se6 2.470(5)
Fe2 Se4 2.498(5)
Se1 C1 2.008(7)
C1 C3 1.473(6)
C1 C2 1.473(6)
Se2 C4 2.008(8)
C4 C6 1.473(6)
C4 C5 1.473(6)
Se3 C7 2.008(7)
C7 C8 1.473(6)
C7 C9 1.473(6)
Se4 C10 2.008(7)
C10 C11 1.473(6)
C10 C12 1.473(6)
Se5 C13 2.008(7)
C13 C14 1.473(6)
C13 C15 1.473(6)
Se6 C16 2.008(7)
C16 C18 1.473(6)
C16 C17 1.473(6)
Se7 C19 2.008(7)
C19 C21 1.473(6)
C19 C20 1.473(6)
Se8 C22 2.008(7)
C22 C24 1.473(6)
C22 C23 1.473(6)
N1 C26 1.495(7)
N1 C28 1.495(7)
N1 C27 1.495(7)
N1 C25 1.495(7)
C28 C29 1.495(7)
C30 C31 1.39
C30 C29 1.39
C31 C32 1.39
C32 C33 1.39
C33 C34 1.39
C34 C29 1.39
N2 C35 1.495(7)
N2 C38 1.495(7)
N2 C36 1.495(7)
N2 C37 1.495(7)
C38 C39 1.495(7)
C40 C41 1.39
C40 C39 1.39
C41 C42 1.39
C42 C43 1.39
C43 C44 1.39
C44 C39 1.39
